data_7047480
loop_
_publ_author_name
'Raeder, Jan'
'Reiners, Matthias'
'Baumgarten, Robert'
'M\"unster, Katharina'
'Baabe, Dirk'
'Freytag, Matthias'
'Jones, Peter G.'
'Walter, Marc D.'

_publ_section_title
;
 Synthesis and molecular structure of pentadienyl complexes of the
 rare-earth metals.
;
_journal_issue 41
_journal_name_full 'Dalton transactions (Cambridge, England : 2003)'
_journal_page_first 14468
_journal_page_last 14482
_journal_paper_doi 10.1039/c8dt03123a
_journal_volume 47
_journal_year 2018
_chemical_formula_sum 'C47 H82 O2 Tb2'
_chemical_formula_weight 996.97
_space_group_IT_number 19
_space_group_name_Hall 'P 2ac 2ab'
_space_group_name_H-M_alt 'P 21 21 21'
_symmetry_cell_setting orthorhombic
_symmetry_space_group_name_Hall 'P 2ac 2ab'
_symmetry_space_group_name_H-M 'P 21 21 21'
_atom_sites_solution_hydrogens geom
_atom_sites_solution_primary direct
_atom_sites_solution_secondary difmap
_audit_creation_method SHELXL-97
_audit_update_record
;
2018-07-12 deposited with the CCDC.
2018-08-29 downloaded from the CCDC.
;
_cell_angle_alpha 90.00
_cell_angle_beta 90.00
_cell_angle_gamma 90.00
_cell_formula_units_Z 4
_cell_length_a 10.1015(3)
_cell_length_b 20.1033(6)
_cell_length_c 22.8992(7)
_cell_measurement_reflns_used 23360
_cell_measurement_temperature 100(2)
_cell_measurement_theta_max 27.2160
_cell_measurement_theta_min 2.4060
_cell_volume 4650.2(2)
_computing_cell_refinement 'CrysAlisPro 1.171.38.43 (Rigaku OD, 2015)'
_computing_data_collection 'CrysAlisPro 1.171.38.43 (Rigaku OD, 2015)'
_computing_data_reduction 'CrysAlisPro 1.171.38.43 (Rigaku OD, 2015)'
_computing_molecular_graphics 'Bruker XP'
_computing_publication_material SHELXL-97
_computing_structure_refinement 'SHELXL-97 (Sheldrick, 1997)'
_computing_structure_solution 'SHELXS-97 (Sheldrick, 1990)'
_diffrn_ambient_temperature 100(2)
_diffrn_detector_area_resol_mean 16.1419
_diffrn_measured_fraction_theta_full 0.999
_diffrn_measured_fraction_theta_max 0.999
_diffrn_measurement_device_type 'Oxford Diffraction Xcalibur, Eos'
_diffrn_measurement_method '\w scans'
_diffrn_radiation_monochromator graphite
_diffrn_radiation_type MoK\a
_diffrn_radiation_wavelength 0.71073
_diffrn_reflns_av_R_equivalents 0.1225
_diffrn_reflns_av_sigmaI/netI 0.0433
_diffrn_reflns_limit_h_max 13
_diffrn_reflns_limit_h_min -13
_diffrn_reflns_limit_k_max 26
_diffrn_reflns_limit_k_min -26
_diffrn_reflns_limit_l_max 30
_diffrn_reflns_limit_l_min -30
_diffrn_reflns_number 240759
_diffrn_reflns_theta_full 28.28
_diffrn_reflns_theta_max 28.28
_diffrn_reflns_theta_min 2.20
_diffrn_source 'fine-focus sealed X-ray tube'
_exptl_absorpt_coefficient_mu 3.050
_exptl_absorpt_correction_T_max 1.00000
_exptl_absorpt_correction_T_min 0.82668
_exptl_absorpt_correction_type multi-scan
_exptl_absorpt_process_details
;
CrysAlisPro 1.171.38.43 (Rigaku Oxford Diffraction, 2015)
Empirical absorption correction using spherical harmonics,
 implemented in SCALE3 ABSPACK scaling algorithm.
;
_exptl_crystal_colour orange
_exptl_crystal_density_diffrn 1.424
_exptl_crystal_density_method 'not measured'
_exptl_crystal_description needle
_exptl_crystal_F_000 2040
_exptl_crystal_size_max 0.20
_exptl_crystal_size_mid 0.06
_exptl_crystal_size_min 0.04
_refine_diff_density_max 1.228
_refine_diff_density_min -0.997
_refine_diff_density_rms 0.136
_refine_ls_abs_structure_details 'Flack H D (1983), Acta Cryst. A39, 876-881'
_refine_ls_abs_structure_Flack -0.034(11)
_refine_ls_extinction_method none
_refine_ls_goodness_of_fit_ref 1.049
_refine_ls_hydrogen_treatment mixed
_refine_ls_matrix_type full
_refine_ls_number_parameters 548
_refine_ls_number_reflns 11535
_refine_ls_number_restraints 89
_refine_ls_restrained_S_all 1.047
_refine_ls_R_factor_all 0.0428
_refine_ls_R_factor_gt 0.0330
_refine_ls_shift/su_max 0.001
_refine_ls_shift/su_mean 0.000
_refine_ls_structure_factor_coef Fsqd
_refine_ls_weighting_details 'calc w=1/[\s^2^(Fo^2^)+(0.0343P)^2^+6.0252P] where P=(Fo^2^+2Fc^2^)/3'
_refine_ls_weighting_scheme calc
_refine_ls_wR_factor_gt 0.0703
_refine_ls_wR_factor_ref 0.0747
_reflns_number_gt 10246
_reflns_number_total 11535
_reflns_threshold_expression >2sigma(I)
_cod_data_source_file c8dt03123a2.cif
_cod_data_source_block ra04fr
_cod_depositor_comments 'Adding full bibliography for 7047466--7047481.cif.'
_cod_original_cell_volume 4650.3(2)
_cod_database_code 7047480

loop_
_symmetry_equiv_pos_as_xyz
'x, y, z'
'-x+1/2, -y, z+1/2'
'-x, y+1/2, -z+1/2'
'x+1/2, -y+1/2, -z'

loop_
_atom_site_label
_atom_site_type_symbol
_atom_site_fract_x
_atom_site_fract_y
_atom_site_fract_z
_atom_site_U_iso_or_equiv
_atom_site_adp_type
_atom_site_occupancy
_atom_site_symmetry_multiplicity
_atom_site_calc_flag
_atom_site_refinement_flags
_atom_site_disorder_assembly
_atom_site_disorder_group
Tb1 Tb 0.26966(2) 0.469199(12) 0.453553(9) 0.01202(5) Uani 1 1 d . . .
Tb2 Tb 0.39208(2) 0.532815(12) 0.336526(9) 0.01154(5) Uani 1 1 d . B .
C1 C 0.4552(5) 0.4303(2) 0.3961(2) 0.0131(9) Uani 1 1 d D . .
H1 H 0.544(3) 0.429(3) 0.398(2) 0.019(15) Uiso 1 1 d D . .
C2 C 0.3933(5) 0.3687(2) 0.40156(19) 0.0137(9) Uani 1 1 d . . .
C3 C 0.2540(5) 0.3600(2) 0.3947(2) 0.0165(10) Uani 1 1 d D . .
H3 H 0.224(5) 0.3201(19) 0.407(2) 0.009(12) Uiso 1 1 d D . .
C4 C 0.1624(5) 0.4019(2) 0.3626(2) 0.0128(9) Uani 1 1 d . . .
C5 C 0.1862(4) 0.4682(3) 0.35395(18) 0.0139(9) Uani 1 1 d D . .
H5 H 0.119(4) 0.485(2) 0.334(2) 0.020(14) Uiso 1 1 d D . .
C6 C 0.4677(5) 0.3041(2) 0.4208(2) 0.0167(10) Uani 1 1 d . . .
C7 C 0.6158(6) 0.3144(3) 0.4286(3) 0.0298(13) Uani 1 1 d . . .
H7A H 0.6313 0.3463 0.4603 0.045 Uiso 1 1 calc R . .
H7B H 0.6538 0.3318 0.3923 0.045 Uiso 1 1 calc R . .
H7C H 0.6578 0.2719 0.4383 0.045 Uiso 1 1 calc R . .
C8 C 0.4136(6) 0.2772(3) 0.4787(2) 0.0262(13) Uani 1 1 d . . .
H8A H 0.4254 0.3108 0.5093 0.039 Uiso 1 1 calc R . .
H8B H 0.4616 0.2367 0.4894 0.039 Uiso 1 1 calc R . .
H8C H 0.3192 0.2671 0.4743 0.039 Uiso 1 1 calc R . .
C9 C 0.4486(6) 0.2501(2) 0.3739(2) 0.0222(11) Uani 1 1 d . . .
H9A H 0.4985 0.2102 0.3849 0.033 Uiso 1 1 calc R . .
H9B H 0.4808 0.2666 0.3362 0.033 Uiso 1 1 calc R . .
H9C H 0.3544 0.2390 0.3707 0.033 Uiso 1 1 calc R . .
C10 C 0.0382(5) 0.3652(2) 0.3396(2) 0.0163(10) Uani 1 1 d . . .
C11 C -0.0740(5) 0.4128(3) 0.3235(3) 0.0266(13) Uani 1 1 d . . .
H11A H -0.1503 0.3872 0.3096 0.040 Uiso 1 1 calc R . .
H11B H -0.0441 0.4430 0.2927 0.040 Uiso 1 1 calc R . .
H11C H -0.0995 0.4386 0.3580 0.040 Uiso 1 1 calc R . .
C12 C 0.0807(6) 0.3284(3) 0.2836(2) 0.0254(12) Uani 1 1 d . . .
H12A H 0.1163 0.3605 0.2554 0.038 Uiso 1 1 calc R . .
H12B H 0.0039 0.3058 0.2665 0.038 Uiso 1 1 calc R . .
H12C H 0.1488 0.2955 0.2932 0.038 Uiso 1 1 calc R . .
C13 C -0.0203(5) 0.3135(3) 0.3815(2) 0.0221(11) Uani 1 1 d . . .
H13A H 0.0446 0.2780 0.3882 0.033 Uiso 1 1 calc R . .
H13B H -0.1007 0.2944 0.3643 0.033 Uiso 1 1 calc R . .
H13C H -0.0421 0.3348 0.4187 0.033 Uiso 1 1 calc R . .
C14 C 0.4080(5) 0.4467(2) 0.5562(2) 0.0182(10) Uani 1 1 d D . .
H14A H 0.500(3) 0.450(2) 0.561(2) 0.008(13) Uiso 1 1 d D . .
H14B H 0.369(5) 0.4049(16) 0.559(2) 0.009 Uiso 1 1 d D . .
C15 C 0.3364(5) 0.5025(2) 0.5684(2) 0.0152(10) Uani 1 1 d . . .
C16 C 0.1973(5) 0.5100(2) 0.5602(2) 0.0146(10) Uani 1 1 d D . .
H16 H 0.164(5) 0.549(2) 0.572(2) 0.018 Uiso 1 1 d D . .
C17 C 0.0968(4) 0.4629(2) 0.54497(19) 0.0173(9) Uani 1 1 d . A .
C18 C 0.1195(5) 0.3960(3) 0.5326(2) 0.0186(10) Uani 1 1 d D . .
H18A H 0.197(3) 0.375(2) 0.544(2) 0.017(14) Uiso 1 1 d D . .
H18B H 0.048(4) 0.370(2) 0.520(2) 0.012(13) Uiso 1 1 d D . .
C19 C 0.4176(5) 0.5639(2) 0.5907(2) 0.0186(11) Uani 1 1 d . . .
C20 C 0.5348(5) 0.5794(3) 0.5503(2) 0.0246(12) Uani 1 1 d . . .
H20A H 0.5889 0.6147 0.5676 0.037 Uiso 1 1 calc R . .
H20B H 0.5015 0.5940 0.5122 0.037 Uiso 1 1 calc R . .
H20C H 0.5887 0.5392 0.5453 0.037 Uiso 1 1 calc R . .
C21 C 0.3368(6) 0.6277(2) 0.5966(3) 0.0242(12) Uani 1 1 d . . .
H21A H 0.2967 0.6387 0.5588 0.036 Uiso 1 1 calc R . .
H21B H 0.3948 0.6641 0.6090 0.036 Uiso 1 1 calc R . .
H21C H 0.2669 0.6212 0.6257 0.036 Uiso 1 1 calc R . .
C22 C 0.4712(6) 0.5454(3) 0.6513(2) 0.0249(12) Uani 1 1 d . . .
H22A H 0.5236 0.5825 0.6668 0.037 Uiso 1 1 calc R . .
H22B H 0.5271 0.5058 0.6482 0.037 Uiso 1 1 calc R . .
H22C H 0.3970 0.5363 0.6777 0.037 Uiso 1 1 calc R . .
C23 C -0.0458(5) 0.4901(2) 0.5388(2) 0.0205(11) Uani 1 1 d D . .
C24 C -0.0511(6) 0.5483(3) 0.4952(3) 0.0316(18) Uani 0.895(9) 1 d PD A 1
H24A H -0.1412 0.5662 0.4938 0.047 Uiso 0.895(9) 1 calc PR A 1
H24B H -0.0257 0.5324 0.4563 0.047 Uiso 0.895(9) 1 calc PR A 1
H24C H 0.0103 0.5833 0.5077 0.047 Uiso 0.895(9) 1 calc PR A 1
C25 C -0.1459(6) 0.4381(3) 0.5169(3) 0.0335(18) Uani 0.895(9) 1 d PDU A 1
H25A H -0.2333 0.4588 0.5129 0.050 Uiso 0.895(9) 1 calc PR A 1
H25B H -0.1511 0.4014 0.5449 0.050 Uiso 0.895(9) 1 calc PR A 1
H25C H -0.1172 0.4211 0.4788 0.050 Uiso 0.895(9) 1 calc PR A 1
C26 C -0.0927(6) 0.5144(4) 0.5984(3) 0.036(2) Uani 0.895(9) 1 d PD A 1
H26A H -0.0848 0.4782 0.6269 0.054 Uiso 0.895(9) 1 calc PR A 1
H26B H -0.1853 0.5285 0.5957 0.054 Uiso 0.895(9) 1 calc PR A 1
H26C H -0.0380 0.5521 0.6109 0.054 Uiso 0.895(9) 1 calc PR A 1
C24' C -0.119(5) 0.460(2) 0.4872(15) 0.041(13) Uiso 0.105(9) 1 d PDU A 2
H24D H -0.0700 0.4705 0.4512 0.062 Uiso 0.105(9) 1 calc PR A 2
H24E H -0.2076 0.4796 0.4849 0.062 Uiso 0.105(9) 1 calc PR A 2
H24F H -0.1250 0.4122 0.4920 0.062 Uiso 0.105(9) 1 calc PR A 2
C25' C -0.108(4) 0.4625(19) 0.5956(11) 0.015(10) Uiso 0.105(9) 1 d PD A 2
H25D H -0.1600 0.4227 0.5866 0.022 Uiso 0.105(9) 1 calc PR A 2
H25E H -0.1657 0.4963 0.6130 0.022 Uiso 0.105(9) 1 calc PR A 2
H25F H -0.0376 0.4510 0.6233 0.022 Uiso 0.105(9) 1 calc PR A 2
C26' C -0.057(4) 0.5658(8) 0.5424(18) 0.014(10) Uiso 0.105(9) 1 d PD A 2
H26D H -0.0987 0.5827 0.5068 0.020 Uiso 0.105(9) 1 calc PR A 2
H26E H 0.0317 0.5851 0.5464 0.020 Uiso 0.105(9) 1 calc PR A 2
H26F H -0.1107 0.5780 0.5763 0.020 Uiso 0.105(9) 1 calc PR A 2
C27 C 0.6129(5) 0.5618(2) 0.3918(2) 0.0144(9) Uani 1 1 d D . .
H27A H 0.696(3) 0.542(3) 0.386(3) 0.035(17) Uiso 1 1 d D . .
H27B H 0.553(5) 0.542(3) 0.418(2) 0.042 Uiso 1 1 d D . .
C28 C 0.5904(5) 0.6202(2) 0.3627(2) 0.0160(10) Uani 1 1 d . . .
C29 C 0.4645(5) 0.6531(2) 0.3604(2) 0.0157(10) Uani 1 1 d D . .
H29 H 0.468(6) 0.690(2) 0.339(2) 0.028(16) Uiso 1 1 d D . .
C30 C 0.3494(5) 0.6460(2) 0.3988(2) 0.0153(10) Uani 1 1 d . . .
C31 C 0.3101(5) 0.5869(2) 0.4236(2) 0.0145(10) Uani 1 1 d D . .
H31 H 0.254(5) 0.594(3) 0.4526(19) 0.017 Uiso 1 1 d D . .
C32 C 0.7016(5) 0.6517(2) 0.3258(2) 0.0178(10) Uani 1 1 d . . .
C33 C 0.8288(5) 0.6110(3) 0.3257(3) 0.0278(13) Uani 1 1 d . . .
H33A H 0.8606 0.6057 0.3659 0.042 Uiso 1 1 calc R . .
H33B H 0.8962 0.6339 0.3024 0.042 Uiso 1 1 calc R . .
H33C H 0.8113 0.5671 0.3088 0.042 Uiso 1 1 calc R . .
C34 C 0.6587(6) 0.6597(3) 0.2617(2) 0.0294(13) Uani 1 1 d . . .
H34A H 0.7284 0.6826 0.2398 0.044 Uiso 1 1 calc R . .
H34B H 0.5768 0.6858 0.2599 0.044 Uiso 1 1 calc R . .
H34C H 0.6434 0.6157 0.2445 0.044 Uiso 1 1 calc R . .
C35 C 0.7363(6) 0.7197(2) 0.3517(3) 0.0263(12) Uani 1 1 d . . .
H35A H 0.7711 0.7138 0.3913 0.040 Uiso 1 1 calc R . .
H35B H 0.6567 0.7475 0.3531 0.040 Uiso 1 1 calc R . .
H35C H 0.8034 0.7413 0.3273 0.040 Uiso 1 1 calc R . .
C36 C 0.2722(5) 0.7130(2) 0.4081(2) 0.0169(10) Uani 1 1 d . . .
C37 C 0.2325(6) 0.7453(3) 0.3501(2) 0.0249(12) Uani 1 1 d . . .
H37A H 0.1920 0.7887 0.3577 0.037 Uiso 1 1 calc R . .
H37B H 0.1688 0.7167 0.3299 0.037 Uiso 1 1 calc R . .
H37C H 0.3113 0.7511 0.3257 0.037 Uiso 1 1 calc R . .
C38 C 0.3649(6) 0.7606(3) 0.4415(3) 0.0293(13) Uani 1 1 d . . .
H38A H 0.3894 0.7406 0.4790 0.044 Uiso 1 1 calc R . .
H38B H 0.3193 0.8029 0.4484 0.044 Uiso 1 1 calc R . .
H38C H 0.4449 0.7686 0.4183 0.044 Uiso 1 1 calc R . .
C39 C 0.1454(5) 0.7051(3) 0.4436(3) 0.0274(13) Uani 1 1 d . . .
H39A H 0.0846 0.6753 0.4229 0.041 Uiso 1 1 calc R . .
H39B H 0.1034 0.7486 0.4487 0.041 Uiso 1 1 calc R . .
H39C H 0.1668 0.6862 0.4819 0.041 Uiso 1 1 calc R . .
O1 O 0.2732(4) 0.57265(17) 0.24959(15) 0.0206(8) Uani 1 1 d . . .
C40 C 0.1354(5) 0.5948(3) 0.2549(2) 0.0186(10) Uani 1 1 d . . .
H40A H 0.1197 0.6145 0.2940 0.022 Uiso 1 1 calc R . .
H40B H 0.0741 0.5569 0.2496 0.022 Uiso 1 1 calc R . .
C41 C 0.1141(6) 0.6467(3) 0.2073(2) 0.0265(12) Uani 1 1 d . . .
H41A H 0.0654 0.6857 0.2226 0.032 Uiso 1 1 calc R . .
H41B H 0.0643 0.6277 0.1740 0.032 Uiso 1 1 calc R . .
C42 C 0.2545(6) 0.6657(2) 0.1893(2) 0.0250(12) Uani 1 1 d . . .
H42A H 0.2576 0.6814 0.1483 0.030 Uiso 1 1 calc R . .
H42B H 0.2917 0.7003 0.2152 0.030 Uiso 1 1 calc R . .
C43 C 0.3258(5) 0.6003(3) 0.1964(2) 0.0223(11) Uani 1 1 d . . .
H43A H 0.3080 0.5706 0.1629 0.027 Uiso 1 1 calc R . .
H43B H 0.4225 0.6074 0.1996 0.027 Uiso 1 1 calc R . .
O2 O 0.4933(3) 0.47624(18) 0.25251(14) 0.0197(7) Uani 1 1 d D . .
C44 C 0.4036(6) 0.4283(3) 0.2273(3) 0.0316(14) Uani 1 1 d D B .
H44A H 0.3758 0.4427 0.1879 0.038 Uiso 0.75(4) 1 calc PR B 1
H44B H 0.3237 0.4236 0.2520 0.038 Uiso 0.75(4) 1 calc PR B 1
H44C H 0.3611 0.4470 0.1920 0.038 Uiso 0.25(4) 1 calc PR B 2
H44D H 0.3335 0.4166 0.2558 0.038 Uiso 0.25(4) 1 calc PR B 2
C45 C 0.4774(12) 0.3633(4) 0.2241(7) 0.043(4) Uani 0.75(4) 1 d PDU B 1
H45C H 0.4244 0.3271 0.2418 0.052 Uiso 0.75(4) 1 calc PR B 1
H45D H 0.4963 0.3516 0.1829 0.052 Uiso 0.75(4) 1 calc PR B 1
C46 C 0.6020(10) 0.3731(4) 0.2568(7) 0.031(3) Uani 0.75(4) 1 d PDU B 1
H46C H 0.6759 0.3489 0.2380 0.037 Uiso 0.75(4) 1 calc PR B 1
H46D H 0.5928 0.3575 0.2976 0.037 Uiso 0.75(4) 1 calc PR B 1
C47 C 0.6245(9) 0.4475(6) 0.2546(12) 0.019(3) Uani 0.75(4) 1 d PDU B 1
H47A H 0.6729 0.4629 0.2897 0.023 Uiso 0.75(4) 1 calc PR B 1
H47B H 0.6760 0.4599 0.2194 0.023 Uiso 0.75(4) 1 calc PR B 1
C45' C 0.484(2) 0.3677(11) 0.2118(19) 0.018(7) Uiso 0.25(4) 1 d PDU B 2
H45A H 0.4451 0.3275 0.2302 0.022 Uiso 0.25(4) 1 calc PR B 2
H45B H 0.4849 0.3612 0.1689 0.022 Uiso 0.25(4) 1 calc PR B 2
C46' C 0.617(2) 0.3795(14) 0.234(2) 0.043(8) Uiso 0.25(4) 1 d PDU B 2
H46A H 0.6814 0.3751 0.2014 0.051 Uiso 0.25(4) 1 calc PR B 2
H46B H 0.6388 0.3463 0.2640 0.051 Uiso 0.25(4) 1 calc PR B 2
C47' C 0.623(3) 0.448(2) 0.259(4) 0.026(9) Uiso 0.25(4) 1 d PDU B 2
H47C H 0.6489 0.4465 0.3006 0.031 Uiso 0.25(4) 1 calc PR B 2
H47D H 0.6894 0.4755 0.2376 0.031 Uiso 0.25(4) 1 calc PR B 2

loop_
_atom_site_aniso_label
_atom_site_aniso_U_11
_atom_site_aniso_U_22
_atom_site_aniso_U_33
_atom_site_aniso_U_23
_atom_site_aniso_U_13
_atom_site_aniso_U_12
Tb1 0.01471(10) 0.01019(9) 0.01116(10) 0.00022(10) 0.00145(8) 0.00030(10)
Tb2 0.01240(10) 0.01058(9) 0.01164(10) 0.00129(10) 0.00062(8) 0.00036(10)
C1 0.012(2) 0.012(2) 0.016(2) -0.0018(18) -0.0027(18) 0.0013(18)
C2 0.017(2) 0.015(2) 0.009(2) -0.0004(17) 0.0008(19) 0.000(2)
C3 0.025(3) 0.008(2) 0.017(2) 0.0002(17) 0.002(2) 0.003(2)
C4 0.016(2) 0.006(2) 0.016(2) -0.0055(18) 0.0025(18) 0.0001(18)
C5 0.013(2) 0.014(2) 0.015(2) 0.004(2) -0.0009(16) 0.006(2)
C6 0.017(3) 0.016(2) 0.017(2) 0.0023(19) -0.0023(19) 0.0050(19)
C7 0.028(3) 0.023(3) 0.039(3) 0.006(2) -0.011(3) 0.007(2)
C8 0.040(4) 0.020(3) 0.019(3) 0.004(2) 0.002(2) 0.010(2)
C9 0.027(3) 0.018(3) 0.021(3) -0.002(2) -0.002(2) 0.007(2)
C10 0.019(3) 0.012(2) 0.018(2) 0.0013(19) -0.002(2) 0.0017(18)
C11 0.017(3) 0.016(2) 0.048(4) 0.005(2) -0.010(2) 0.000(2)
C12 0.028(3) 0.028(3) 0.020(3) -0.003(2) -0.003(2) -0.008(2)
C13 0.019(3) 0.022(3) 0.026(3) 0.007(2) -0.002(2) -0.008(2)
C14 0.018(3) 0.017(2) 0.020(3) 0.0001(18) -0.002(2) 0.0019(19)
C15 0.016(2) 0.018(2) 0.012(2) 0.0001(19) 0.0000(19) -0.0012(19)
C16 0.021(3) 0.013(2) 0.009(2) -0.0025(16) 0.0029(18) 0.0013(18)
C17 0.020(2) 0.019(2) 0.013(2) 0.004(2) 0.0013(18) 0.002(2)
C18 0.019(3) 0.020(2) 0.017(2) 0.0037(19) 0.003(2) -0.003(2)
C19 0.021(3) 0.019(2) 0.016(2) -0.0037(19) 0.001(2) -0.002(2)
C20 0.019(3) 0.027(3) 0.028(3) -0.009(2) 0.000(2) -0.004(2)
C21 0.028(3) 0.015(2) 0.029(3) -0.006(2) 0.003(2) -0.003(2)
C22 0.033(3) 0.026(3) 0.016(3) -0.006(2) -0.006(2) -0.002(2)
C23 0.017(3) 0.022(2) 0.022(3) 0.002(2) 0.002(2) 0.0018(19)
C24 0.019(3) 0.039(4) 0.036(4) 0.004(3) -0.002(3) 0.002(3)
C25 0.017(3) 0.038(4) 0.045(5) -0.008(3) 0.001(3) -0.007(3)
C26 0.021(3) 0.060(5) 0.027(3) -0.017(3) 0.007(3) 0.012(3)
C27 0.018(3) 0.012(2) 0.014(2) -0.0010(17) 0.000(2) -0.002(2)
C28 0.017(3) 0.015(2) 0.016(2) -0.0016(18) -0.0018(19) -0.0015(19)
C29 0.016(3) 0.013(2) 0.018(3) 0.0048(19) 0.0028(19) 0.0024(19)
C30 0.025(3) 0.010(2) 0.011(2) -0.0007(17) -0.0023(19) -0.0010(19)
C31 0.016(2) 0.009(2) 0.019(3) -0.0001(19) 0.002(2) -0.0031(18)
C32 0.018(3) 0.015(2) 0.021(3) 0.0003(19) 0.0009(19) -0.0009(19)
C33 0.014(3) 0.029(3) 0.040(4) 0.007(3) 0.006(2) -0.003(2)
C34 0.026(3) 0.037(3) 0.025(3) 0.007(3) 0.007(2) -0.003(3)
C35 0.023(3) 0.019(2) 0.037(3) 0.000(2) 0.003(2) -0.006(2)
C36 0.017(3) 0.014(2) 0.019(3) 0.0006(18) 0.000(2) 0.001(2)
C37 0.035(3) 0.018(2) 0.021(3) 0.0029(19) 0.000(2) 0.010(2)
C38 0.038(3) 0.013(2) 0.037(3) -0.008(2) -0.003(3) 0.001(2)
C39 0.025(3) 0.018(2) 0.040(4) -0.001(2) 0.006(2) 0.010(2)
O1 0.0147(18) 0.0284(19) 0.0185(18) 0.0064(15) 0.0022(15) 0.0050(15)
C40 0.018(3) 0.020(2) 0.018(2) 0.003(2) 0.002(2) 0.008(2)
C41 0.027(3) 0.027(3) 0.025(3) 0.011(2) 0.001(2) 0.006(2)
C42 0.035(3) 0.017(2) 0.023(3) 0.004(2) 0.003(2) -0.002(2)
C43 0.023(3) 0.025(3) 0.018(3) 0.005(2) 0.001(2) 0.003(2)
O2 0.0204(18) 0.0204(19) 0.0183(17) -0.0046(15) -0.0009(13) 0.0029(15)
C44 0.023(3) 0.042(3) 0.030(3) -0.021(3) 0.001(3) -0.002(3)
C45 0.069(7) 0.025(5) 0.036(8) 0.010(4) -0.023(5) -0.018(4)
C46 0.034(5) 0.025(4) 0.033(6) -0.005(4) 0.003(4) 0.006(3)
C47 0.010(4) 0.025(4) 0.022(6) -0.007(3) -0.002(3) 0.002(2)

loop_
_atom_type_symbol
_atom_type_description
_atom_type_scat_dispersion_real
_atom_type_scat_dispersion_imag
_atom_type_scat_source
C C 0.0033 0.0016 'International Tables Vol C Tables 4.2.6.8 and 6.1.1.4'
H H 0.0000 0.0000 'International Tables Vol C Tables 4.2.6.8 and 6.1.1.4'
Tb Tb -0.1723 4.1537 'International Tables Vol C Tables 4.2.6.8 and 6.1.1.4'
O O 0.0106 0.0060 'International Tables Vol C Tables 4.2.6.8 and 6.1.1.4'

loop_
_geom_angle_atom_site_label_1
_geom_angle_atom_site_label_2
_geom_angle_atom_site_label_3
_geom_angle
C1 Tb1 C5 75.87(15)
C1 Tb1 C31 91.75(16)
C5 Tb1 C31 78.87(17)
C1 Tb1 C3 59.25(16)
C5 Tb1 C3 58.81(17)
C31 Tb1 C3 132.29(16)
C1 Tb1 C2 31.40(15)
C5 Tb1 C2 74.71(15)
C31 Tb1 C2 121.37(16)
C3 Tb1 C2 31.57(16)
C1 Tb1 C16 143.72(16)
C5 Tb1 C16 139.77(15)
C31 Tb1 C16 90.27(16)
C3 Tb1 C16 136.05(15)
C2 Tb1 C16 140.35(14)
C1 Tb1 C4 74.38(15)
C5 Tb1 C4 30.28(15)
C31 Tb1 C4 109.12(16)
C3 Tb1 C4 31.74(15)
C2 Tb1 C4 57.58(14)
C16 Tb1 C4 138.14(15)
C1 Tb1 C17 153.85(15)
C5 Tb1 C17 119.83(14)
C31 Tb1 C17 111.05(16)
C3 Tb1 C17 108.76(16)
C2 Tb1 C17 127.54(14)
C16 Tb1 C17 30.69(14)
C4 Tb1 C17 108.08(14)
C1 Tb1 C14 91.02(16)
C5 Tb1 C14 165.66(15)
C31 Tb1 C14 107.77(16)
C3 Tb1 C14 109.55(15)
C2 Tb1 C14 91.09(15)
C16 Tb1 C14 54.13(15)
C4 Tb1 C14 140.52(14)
C17 Tb1 C14 70.39(15)
C1 Tb1 C18 127.23(15)
C5 Tb1 C18 114.66(16)
C31 Tb1 C18 140.24(16)
C3 Tb1 C18 81.75(16)
C2 Tb1 C18 98.39(15)
C16 Tb1 C18 54.53(15)
C4 Tb1 C18 91.03(15)
C17 Tb1 C18 29.26(15)
C14 Tb1 C18 68.69(16)
C1 Tb1 C15 113.70(16)
C5 Tb1 C15 165.41(15)
C31 Tb1 C15 89.56(16)
C3 Tb1 C15 135.17(15)
C2 Tb1 C15 119.35(14)
C16 Tb1 C15 30.08(14)
C4 Tb1 C15 159.83(14)
C17 Tb1 C15 56.20(14)
C14 Tb1 C15 28.34(14)
C18 Tb1 C15 69.25(15)
C1 Tb1 Tb2 51.53(11)
C5 Tb1 Tb2 49.84(11)
C31 Tb1 Tb2 48.06(12)
C3 Tb1 Tb2 85.82(11)
C2 Tb1 Tb2 75.42(10)
C16 Tb1 Tb2 137.97(10)
C4 Tb1 Tb2 73.27(10)
C17 Tb1 Tb2 154.62(10)
C14 Tb1 Tb2 125.29(11)
C18 Tb1 Tb2 164.13(11)
C15 Tb1 Tb2 126.58(10)
C31 Tb2 O2 175.09(14)
C31 Tb2 O1 110.73(14)
O2 Tb2 O1 73.76(12)
C31 Tb2 C5 79.39(15)
O2 Tb2 C5 103.42(13)
O1 Tb2 C5 83.77(13)
C31 Tb2 C1 90.45(16)
O2 Tb2 C1 86.60(14)
O1 Tb2 C1 144.85(14)
C5 Tb2 C1 72.60(15)
C31 Tb2 C29 60.12(15)
O2 Tb2 C29 118.73(14)
O1 Tb2 C29 90.27(14)
C5 Tb2 C29 133.80(16)
C1 Tb2 C29 124.87(16)
C31 Tb2 C27 78.13(16)
O2 Tb2 C27 97.24(13)
O1 Tb2 C27 137.04(13)
C5 Tb2 C27 138.45(14)
C1 Tb2 C27 73.11(15)
C29 Tb2 C27 56.72(15)
C31 Tb2 C30 30.33(15)
O2 Tb2 C30 149.73(14)
O1 Tb2 C30 94.30(13)
C5 Tb2 C30 102.74(15)
C1 Tb2 C30 115.76(15)
C29 Tb2 C30 31.94(15)
C27 Tb2 C30 72.35(15)
C31 Tb2 C28 77.34(15)
O2 Tb2 C28 99.46(13)
O1 Tb2 C28 109.08(13)
C5 Tb2 C28 156.21(15)
C1 Tb2 C28 102.62(15)
C29 Tb2 C28 31.17(15)
C27 Tb2 C28 29.51(14)
C30 Tb2 C28 57.52(15)
C31 Tb2 Tb1 50.20(11)
O2 Tb2 Tb1 128.91(9)
O1 Tb2 Tb1 128.04(8)
C5 Tb2 Tb1 48.43(9)
C1 Tb2 Tb1 47.91(11)
C29 Tb2 Tb1 107.73(11)
C27 Tb2 Tb1 90.75(11)
C30 Tb2 Tb1 80.48(10)
C28 Tb2 Tb1 110.76(10)
C2 C1 Tb1 83.7(3)
C2 C1 Tb2 130.8(3)
Tb1 C1 Tb2 80.56(14)
C1 C2 C3 122.9(4)
C1 C2 C6 123.2(4)
C3 C2 C6 113.7(4)
C1 C2 Tb1 64.9(3)
C3 C2 Tb1 71.3(3)
C6 C2 Tb1 137.0(3)
C2 C3 C4 127.8(4)
C2 C3 Tb1 77.2(3)
C4 C3 Tb1 79.0(3)
C5 C4 C3 121.8(4)
C5 C4 C10 123.9(4)
C3 C4 C10 114.4(4)
C5 C4 Tb1 63.6(2)
C3 C4 Tb1 69.2(3)
C10 C4 Tb1 145.5(3)
C4 C5 Tb1 86.2(3)
C4 C5 Tb2 132.8(3)
Tb1 C5 Tb2 81.73(14)
C7 C6 C8 107.3(4)
C7 C6 C9 107.6(4)
C8 C6 C9 108.1(4)
C7 C6 C2 113.1(4)
C8 C6 C2 111.4(4)
C9 C6 C2 109.2(4)
C11 C10 C13 106.8(4)
C11 C10 C12 107.9(4)
C13 C10 C12 107.6(4)
C11 C10 C4 112.6(4)
C13 C10 C4 115.0(4)
C12 C10 C4 106.7(4)
C15 C14 Tb1 76.8(3)
C14 C15 C16 125.7(5)
C14 C15 C19 115.9(4)
C16 C15 C19 118.3(4)
C14 C15 Tb1 74.8(3)
C16 C15 Tb1 70.4(3)
C19 C15 Tb1 128.4(3)
C15 C16 C17 131.3(5)
C15 C16 Tb1 79.5(3)
C17 C16 Tb1 76.6(3)
C18 C17 C16 124.8(4)
C18 C17 C23 118.5(4)
C16 C17 C23 116.6(4)
C18 C17 Tb1 77.5(3)
C16 C17 Tb1 72.7(3)
C23 C17 Tb1 120.6(3)
C17 C18 Tb1 73.2(3)
C21 C19 C20 107.2(4)
C21 C19 C22 108.2(4)
C20 C19 C22 108.8(4)
C21 C19 C15 114.3(4)
C20 C19 C15 111.5(4)
C22 C19 C15 106.7(4)
C24' C23 C26' 113(2)
C26 C23 C24 109.1(5)
C26 C23 C25 107.8(5)
C24 C23 C25 106.3(5)
C24' C23 C17 113(2)
C26 C23 C17 108.7(4)
C26' C23 C17 114.6(18)
C24 C23 C17 111.1(4)
C25 C23 C17 113.7(4)
C24' C23 C25' 109(2)
C26 C23 C25' 40.2(15)
C26' C23 C25' 106.4(19)
C17 C23 C25' 100.1(16)
C28 C27 Tb2 79.3(3)
C27 C28 C29 124.2(5)
C27 C28 C32 119.9(4)
C29 C28 C32 115.8(4)
C27 C28 Tb2 71.2(3)
C29 C28 Tb2 68.8(3)
C32 C28 Tb2 132.7(3)
C28 C29 C30 129.5(4)
C28 C29 Tb2 80.0(3)
C30 C29 Tb2 79.1(3)
C31 C30 C29 124.1(4)
C31 C30 C36 122.8(5)
C29 C30 C36 113.0(4)
C31 C30 Tb2 62.6(3)
C29 C30 Tb2 68.9(3)
C36 C30 Tb2 150.1(3)
C30 C31 Tb2 87.1(3)
C30 C31 Tb1 168.3(4)
Tb2 C31 Tb1 81.74(15)
C33 C32 C35 106.7(4)
C33 C32 C34 107.0(4)
C35 C32 C34 110.0(4)
C33 C32 C28 113.2(4)
C35 C32 C28 108.8(4)
C34 C32 C28 111.1(4)
C39 C36 C37 106.7(4)
C39 C36 C38 108.1(4)
C37 C36 C38 109.1(4)
C39 C36 C30 113.5(4)
C37 C36 C30 112.1(4)
C38 C36 C30 107.3(4)
C43 O1 C40 107.6(4)
C43 O1 Tb2 129.1(3)
C40 O1 Tb2 119.7(3)
O1 C40 C41 106.4(4)
C40 C41 C42 103.5(4)
C43 C42 C41 101.4(4)
O1 C43 C42 104.6(4)
C47' O2 C44 110.7(11)
C44 O2 C47 108.8(5)
C47' O2 Tb2 119(3)
C44 O2 Tb2 111.1(3)
C47 O2 Tb2 122.7(9)
O2 C44 C45' 107.3(9)
O2 C44 C45 106.8(5)
C46 C45 C44 106.3(6)
C45 C46 C47 104.0(7)
O2 C47 C46 104.9(8)
C46' C45' C44 106.4(11)
C45' C46' C47' 109.0(13)
O2 C47' C46' 106.2(13)

loop_
_geom_bond_atom_site_label_1
_geom_bond_atom_site_label_2
_geom_bond_distance
Tb1 C1 2.420(5)
Tb1 C5 2.432(4)
Tb1 C31 2.497(5)
Tb1 C3 2.580(5)
Tb1 C2 2.657(5)
Tb1 C16 2.679(5)
Tb1 C4 2.709(5)
Tb1 C17 2.729(4)
Tb1 C14 2.772(5)
Tb1 C18 2.783(5)
Tb1 C15 2.796(5)
Tb1 Tb2 3.2166(3)
Tb2 C31 2.418(5)
Tb2 O2 2.458(3)
Tb2 O1 2.459(3)
Tb2 C5 2.484(5)
Tb2 C1 2.553(5)
Tb2 C29 2.585(5)
Tb2 C27 2.630(5)
Tb2 C30 2.720(5)
Tb2 C28 2.731(5)
C1 C2 1.392(6)
C2 C3 1.426(7)
C2 C6 1.564(6)
C3 C4 1.452(7)
C4 C5 1.369(7)
C4 C10 1.548(7)
C6 C7 1.522(7)
C6 C8 1.532(7)
C6 C9 1.540(7)
C10 C11 1.528(7)
C10 C13 1.533(7)
C10 C12 1.541(7)
C14 C15 1.363(7)
C15 C16 1.425(7)
C15 C19 1.568(7)
C16 C17 1.432(7)
C17 C18 1.393(7)
C17 C23 1.547(7)
C19 C21 1.526(7)
C19 C20 1.535(7)
C19 C22 1.536(7)
C23 C24' 1.515(15)
C23 C26 1.524(7)
C23 C26' 1.527(15)
C23 C24 1.539(7)
C23 C25 1.539(7)
C23 C25' 1.547(15)
C27 C28 1.369(6)
C28 C29 1.435(7)
C28 C32 1.543(7)
C29 C30 1.465(7)
C30 C31 1.375(6)
C30 C36 1.571(7)
C32 C33 1.524(7)
C32 C35 1.530(7)
C32 C34 1.539(7)
C36 C39 1.525(7)
C36 C37 1.530(7)
C36 C38 1.541(7)
O1 C43 1.441(6)
O1 C40 1.467(6)
C40 C41 1.524(7)
C41 C42 1.526(8)
C42 C43 1.507(7)
O2 C47' 1.436(15)
O2 C44 1.443(6)
O2 C47 1.446(7)
C44 C45' 1.505(14)
C44 C45 1.506(10)
C45 C46 1.478(11)
C46 C47 1.515(13)
C45' C46' 1.454(18)
C46' C47' 1.501(16)

loop_
_geom_torsion_atom_site_label_1
_geom_torsion_atom_site_label_2
_geom_torsion_atom_site_label_3
_geom_torsion_atom_site_label_4
_geom_torsion
C1 Tb1 Tb2 C31 -140.0(2)
C5 Tb1 Tb2 C31 114.8(2)
C3 Tb1 Tb2 C31 166.6(2)
C2 Tb1 Tb2 C31 -163.13(19)
C16 Tb1 Tb2 C31 -9.0(2)
C4 Tb1 Tb2 C31 136.89(19)
C17 Tb1 Tb2 C31 39.9(3)
C14 Tb1 Tb2 C31 -82.3(2)
C18 Tb1 Tb2 C31 128.2(4)
C15 Tb1 Tb2 C31 -47.2(2)
C1 Tb1 Tb2 O2 33.73(18)
C5 Tb1 Tb2 O2 -71.50(18)
C31 Tb1 Tb2 O2 173.75(18)
C3 Tb1 Tb2 O2 -19.64(15)
C2 Tb1 Tb2 O2 10.62(15)
C16 Tb1 Tb2 O2 164.74(19)
C4 Tb1 Tb2 O2 -49.36(14)
C17 Tb1 Tb2 O2 -146.4(3)
C14 Tb1 Tb2 O2 91.42(16)
C18 Tb1 Tb2 O2 -58.0(4)
C15 Tb1 Tb2 O2 126.58(16)
C1 Tb1 Tb2 O1 133.81(18)
C5 Tb1 Tb2 O1 28.59(18)
C31 Tb1 Tb2 O1 -86.16(18)
C3 Tb1 Tb2 O1 80.45(16)
C2 Tb1 Tb2 O1 110.71(15)
C16 Tb1 Tb2 O1 -95.17(19)
C4 Tb1 Tb2 O1 50.73(15)
C17 Tb1 Tb2 O1 -46.3(3)
C14 Tb1 Tb2 O1 -168.49(16)
C18 Tb1 Tb2 O1 42.0(4)
C15 Tb1 Tb2 O1 -133.33(17)
C1 Tb1 Tb2 C5 105.2(2)
C31 Tb1 Tb2 C5 -114.8(2)
C3 Tb1 Tb2 C5 51.85(19)
C2 Tb1 Tb2 C5 82.12(19)
C16 Tb1 Tb2 C5 -123.8(2)
C4 Tb1 Tb2 C5 22.14(18)
C17 Tb1 Tb2 C5 -74.9(3)
C14 Tb1 Tb2 C5 162.91(19)
C18 Tb1 Tb2 C5 13.5(4)
C15 Tb1 Tb2 C5 -161.93(19)
C5 Tb1 Tb2 C1 -105.2(2)
C31 Tb1 Tb2 C1 140.0(2)
C3 Tb1 Tb2 C1 -53.37(19)
C2 Tb1 Tb2 C1 -23.10(18)
C16 Tb1 Tb2 C1 131.0(2)
C4 Tb1 Tb2 C1 -83.09(18)
C17 Tb1 Tb2 C1 179.9(3)
C14 Tb1 Tb2 C1 57.69(19)
C18 Tb1 Tb2 C1 -91.8(4)
C15 Tb1 Tb2 C1 92.9(2)
C1 Tb1 Tb2 C29 -121.33(19)
C5 Tb1 Tb2 C29 133.45(19)
C31 Tb1 Tb2 C29 18.70(19)
C3 Tb1 Tb2 C29 -174.69(17)
C2 Tb1 Tb2 C29 -144.43(16)
C16 Tb1 Tb2 C29 9.7(2)
C4 Tb1 Tb2 C29 155.59(15)
C17 Tb1 Tb2 C29 58.6(3)
C14 Tb1 Tb2 C29 -63.64(17)
C18 Tb1 Tb2 C29 146.9(4)
C15 Tb1 Tb2 C29 -28.48(17)
C1 Tb1 Tb2 C27 -66.21(18)
C5 Tb1 Tb2 C27 -171.43(18)
C31 Tb1 Tb2 C27 73.82(18)
C3 Tb1 Tb2 C27 -119.58(16)
C2 Tb1 Tb2 C27 -89.32(15)
C16 Tb1 Tb2 C27 64.80(19)
C4 Tb1 Tb2 C27 -149.30(14)
C17 Tb1 Tb2 C27 113.7(3)
C14 Tb1 Tb2 C27 -8.52(16)
C18 Tb1 Tb2 C27 -158.0(4)
C15 Tb1 Tb2 C27 26.64(16)
C1 Tb1 Tb2 C30 -138.18(18)
C5 Tb1 Tb2 C30 116.60(19)
C31 Tb1 Tb2 C30 1.85(19)
C3 Tb1 Tb2 C30 168.46(16)
C2 Tb1 Tb2 C30 -161.28(15)
C16 Tb1 Tb2 C30 -7.16(19)
C4 Tb1 Tb2 C30 138.74(15)
C17 Tb1 Tb2 C30 41.7(3)
C14 Tb1 Tb2 C30 -80.49(16)
C18 Tb1 Tb2 C30 130.1(4)
C15 Tb1 Tb2 C30 -45.33(17)
C1 Tb1 Tb2 C28 -88.42(18)
C5 Tb1 Tb2 C28 166.36(18)
C31 Tb1 Tb2 C28 51.61(19)
C3 Tb1 Tb2 C28 -141.78(16)
C2 Tb1 Tb2 C28 -111.52(15)
C16 Tb1 Tb2 C28 42.60(19)
C4 Tb1 Tb2 C28 -171.50(15)
C17 Tb1 Tb2 C28 91.5(3)
C14 Tb1 Tb2 C28 -30.72(17)
C18 Tb1 Tb2 C28 179.8(4)
C15 Tb1 Tb2 C28 4.43(17)
C5 Tb1 C1 C2 -83.7(3)
C31 Tb1 C1 C2 -161.8(3)
C3 Tb1 C1 C2 -21.8(3)
C16 Tb1 C1 C2 105.4(3)
C4 Tb1 C1 C2 -52.4(3)
C17 Tb1 C1 C2 46.9(5)
C14 Tb1 C1 C2 90.4(3)
C18 Tb1 C1 C2 26.7(4)
C15 Tb1 C1 C2 108.0(3)
Tb2 Tb1 C1 C2 -133.2(3)
C5 Tb1 C1 Tb2 49.50(15)
C31 Tb1 C1 Tb2 -28.56(15)
C3 Tb1 C1 Tb2 111.37(18)
C2 Tb1 C1 Tb2 133.2(3)
C16 Tb1 C1 Tb2 -121.4(2)
C4 Tb1 C1 Tb2 80.82(14)
C17 Tb1 C1 Tb2 -179.9(3)
C14 Tb1 C1 Tb2 -136.37(14)
C18 Tb1 C1 Tb2 159.93(14)
C15 Tb1 C1 Tb2 -118.84(14)
C31 Tb2 C1 C2 102.7(5)
O2 Tb2 C1 C2 -81.2(4)
O1 Tb2 C1 C2 -26.0(6)
C5 Tb2 C1 C2 24.0(4)
C29 Tb2 C1 C2 155.7(4)
C27 Tb2 C1 C2 -179.8(5)
C30 Tb2 C1 C2 120.0(4)
C28 Tb2 C1 C2 179.8(4)
Tb1 Tb2 C1 C2 73.1(4)
C31 Tb2 C1 Tb1 29.57(15)
O2 Tb2 C1 Tb1 -154.36(13)
O1 Tb2 C1 Tb1 -99.2(2)
C5 Tb2 C1 Tb1 -49.15(14)
C29 Tb2 C1 Tb1 82.59(19)
C27 Tb2 C1 Tb1 107.02(16)
C30 Tb2 C1 Tb1 46.90(18)
C28 Tb2 C1 Tb1 106.70(14)
Tb1 C1 C2 C3 43.5(4)
Tb2 C1 C2 C3 -28.2(7)
Tb1 C1 C2 C6 -131.2(4)
Tb2 C1 C2 C6 157.0(4)
Tb2 C1 C2 Tb1 -71.8(3)
C5 Tb1 C2 C1 87.8(3)
C31 Tb1 C2 C1 21.5(3)
C3 Tb1 C2 C1 142.4(4)
C16 Tb1 C2 C1 -116.6(3)
C4 Tb1 C2 C1 115.3(3)
C17 Tb1 C2 C1 -156.0(3)
C14 Tb1 C2 C1 -90.2(3)
C18 Tb1 C2 C1 -158.8(3)
C15 Tb1 C2 C1 -87.9(3)
Tb2 Tb1 C2 C1 36.1(3)
C1 Tb1 C2 C3 -142.4(4)
C5 Tb1 C2 C3 -54.5(3)
C31 Tb1 C2 C3 -120.9(3)
C16 Tb1 C2 C3 101.0(3)
C4 Tb1 C2 C3 -27.0(3)
C17 Tb1 C2 C3 61.6(3)
C14 Tb1 C2 C3 127.5(3)
C18 Tb1 C2 C3 58.9(3)
C15 Tb1 C2 C3 129.7(3)
Tb2 Tb1 C2 C3 -106.2(3)
C1 Tb1 C2 C6 112.6(6)
C5 Tb1 C2 C6 -159.6(5)
C31 Tb1 C2 C6 134.1(5)
C3 Tb1 C2 C6 -105.0(6)
C16 Tb1 C2 C6 -4.0(6)
C4 Tb1 C2 C6 -132.1(5)
C17 Tb1 C2 C6 -43.5(5)
C14 Tb1 C2 C6 22.4(5)
C18 Tb1 C2 C6 -46.2(5)
C15 Tb1 C2 C6 24.7(5)
Tb2 Tb1 C2 C6 148.7(5)
C1 C2 C3 C4 23.7(8)
C6 C2 C3 C4 -161.1(5)
Tb1 C2 C3 C4 64.9(5)
C1 C2 C3 Tb1 -41.2(4)
C6 C2 C3 Tb1 134.0(4)
C1 Tb1 C3 C2 21.7(3)
C5 Tb1 C3 C2 113.3(3)
C31 Tb1 C3 C2 82.2(3)
C16 Tb1 C3 C2 -115.5(3)
C4 Tb1 C3 C2 133.2(4)
C17 Tb1 C3 C2 -132.6(3)
C14 Tb1 C3 C2 -57.4(3)
C18 Tb1 C3 C2 -121.2(3)
C15 Tb1 C3 C2 -72.0(3)
Tb2 Tb1 C3 C2 68.7(3)
C1 Tb1 C3 C4 -111.5(3)
C5 Tb1 C3 C4 -19.9(3)
C31 Tb1 C3 C4 -51.0(4)
C2 Tb1 C3 C4 -133.2(4)
C16 Tb1 C3 C4 111.3(3)
C17 Tb1 C3 C4 94.2(3)
C14 Tb1 C3 C4 169.4(3)
C18 Tb1 C3 C4 105.6(3)
C15 Tb1 C3 C4 154.8(3)
Tb2 Tb1 C3 C4 -64.5(3)
C2 C3 C4 C5 -26.7(8)
Tb1 C3 C4 C5 37.4(4)
C2 C3 C4 C10 153.2(5)
Tb1 C3 C4 C10 -142.7(4)
C2 C3 C4 Tb1 -64.1(5)
C1 Tb1 C4 C5 -88.6(3)
C31 Tb1 C4 C5 -2.3(3)
C3 Tb1 C4 C5 -144.8(4)
C2 Tb1 C4 C5 -117.9(3)
C16 Tb1 C4 C5 110.9(3)
C17 Tb1 C4 C5 118.6(3)
C14 Tb1 C4 C5 -160.6(3)
C18 Tb1 C4 C5 142.8(3)
C15 Tb1 C4 C5 154.7(4)
Tb2 Tb1 C4 C5 -34.8(2)
C1 Tb1 C4 C3 56.1(3)
C5 Tb1 C4 C3 144.8(4)
C31 Tb1 C4 C3 142.5(3)
C2 Tb1 C4 C3 26.9(3)
C16 Tb1 C4 C3 -104.3(3)
C17 Tb1 C4 C3 -96.6(3)
C14 Tb1 C4 C3 -15.8(4)
C18 Tb1 C4 C3 -72.4(3)
C15 Tb1 C4 C3 -60.6(5)
Tb2 Tb1 C4 C3 110.0(3)
C1 Tb1 C4 C10 159.3(6)
C5 Tb1 C4 C10 -112.0(6)
C31 Tb1 C4 C10 -114.3(5)
C3 Tb1 C4 C10 103.2(6)
C2 Tb1 C4 C10 130.1(6)
C16 Tb1 C4 C10 -1.1(7)
C17 Tb1 C4 C10 6.6(6)
C14 Tb1 C4 C10 87.4(6)
C18 Tb1 C4 C10 30.8(5)
C15 Tb1 C4 C10 42.6(8)
Tb2 Tb1 C4 C10 -146.9(6)
C3 C4 C5 Tb1 -39.4(4)
C10 C4 C5 Tb1 140.8(4)
C3 C4 C5 Tb2 35.6(7)
C10 C4 C5 Tb2 -144.2(4)
Tb1 C4 C5 Tb2 75.0(3)
C1 Tb1 C5 C4 83.1(3)
C31 Tb1 C5 C4 177.8(3)
C3 Tb1 C5 C4 20.8(3)
C2 Tb1 C5 C4 50.7(3)
C16 Tb1 C5 C4 -105.2(3)
C17 Tb1 C5 C4 -74.2(3)
C14 Tb1 C5 C4 58.7(7)
C18 Tb1 C5 C4 -41.7(3)
C15 Tb1 C5 C4 -144.1(5)
Tb2 Tb1 C5 C4 134.3(3)
C1 Tb1 C5 Tb2 -51.17(14)
C31 Tb1 C5 Tb2 43.51(14)
C3 Tb1 C5 Tb2 -113.53(19)
C2 Tb1 C5 Tb2 -83.64(14)
C16 Tb1 C5 Tb2 120.49(19)
C4 Tb1 C5 Tb2 -134.3(3)
C17 Tb1 C5 Tb2 151.51(13)
C14 Tb1 C5 Tb2 -75.6(7)
C18 Tb1 C5 Tb2 -175.99(13)
C15 Tb1 C5 Tb2 81.6(6)
C31 Tb2 C5 C4 -122.1(4)
O2 Tb2 C5 C4 53.8(4)
O1 Tb2 C5 C4 125.4(4)
C1 Tb2 C5 C4 -28.2(4)
C29 Tb2 C5 C4 -150.2(4)
C27 Tb2 C5 C4 -63.9(5)
C30 Tb2 C5 C4 -141.6(4)
C28 Tb2 C5 C4 -110.0(5)
Tb1 Tb2 C5 C4 -76.9(4)
C31 Tb2 C5 Tb1 -45.22(15)
O2 Tb2 C5 Tb1 130.66(12)
O1 Tb2 C5 Tb1 -157.72(14)
C1 Tb2 C5 Tb1 48.63(14)
C29 Tb2 C5 Tb1 -73.3(2)
C27 Tb2 C5 Tb1 13.0(3)
C30 Tb2 C5 Tb1 -64.70(15)
C28 Tb2 C5 Tb1 -33.1(4)
C1 C2 C6 C7 -4.1(7)
C3 C2 C6 C7 -179.2(4)
Tb1 C2 C6 C7 -91.7(6)
C1 C2 C6 C8 116.8(5)
C3 C2 C6 C8 -58.4(5)
Tb1 C2 C6 C8 29.2(7)
C1 C2 C6 C9 -123.9(5)
C3 C2 C6 C9 61.0(5)
Tb1 C2 C6 C9 148.5(4)
C5 C4 C10 C11 -18.2(7)
C3 C4 C10 C11 161.9(4)
Tb1 C4 C10 C11 73.5(7)
C5 C4 C10 C13 -140.9(5)
C3 C4 C10 C13 39.3(6)
Tb1 C4 C10 C13 -49.2(7)
C5 C4 C10 C12 100.0(5)
C3 C4 C10 C12 -79.9(5)
Tb1 C4 C10 C12 -168.3(4)
C1 Tb1 C14 C15 144.5(3)
C5 Tb1 C14 C15 168.1(6)
C31 Tb1 C14 C15 52.3(3)
C3 Tb1 C14 C15 -158.0(3)
C2 Tb1 C14 C15 175.9(3)
C16 Tb1 C14 C15 -24.6(3)
C4 Tb1 C14 C15 -149.2(3)
C17 Tb1 C14 C15 -54.3(3)
C18 Tb1 C14 C15 -85.5(3)
Tb2 Tb1 C14 C15 103.0(3)
Tb1 C14 C15 C16 51.5(5)
Tb1 C14 C15 C19 -125.7(4)
C1 Tb1 C15 C14 -39.4(3)
C5 Tb1 C15 C14 -168.3(5)
C31 Tb1 C15 C14 -131.1(3)
C3 Tb1 C15 C14 30.1(4)
C2 Tb1 C15 C14 -4.7(4)
C16 Tb1 C15 C14 137.6(5)
C4 Tb1 C15 C14 70.6(5)
C17 Tb1 C15 C14 113.0(4)
C18 Tb1 C15 C14 83.3(3)
Tb2 Tb1 C15 C14 -98.0(3)
C1 Tb1 C15 C16 -177.0(3)
C5 Tb1 C15 C16 54.1(7)
C31 Tb1 C15 C16 91.3(3)
C3 Tb1 C15 C16 -107.5(3)
C2 Tb1 C15 C16 -142.3(3)
C4 Tb1 C15 C16 -67.0(5)
C17 Tb1 C15 C16 -24.6(3)
C14 Tb1 C15 C16 -137.6(5)
C18 Tb1 C15 C16 -54.3(3)
Tb2 Tb1 C15 C16 124.4(3)
C1 Tb1 C15 C19 71.9(4)
C5 Tb1 C15 C19 -57.0(8)
C31 Tb1 C15 C19 -19.8(4)
C3 Tb1 C15 C19 141.4(4)
C2 Tb1 C15 C19 106.6(4)
C16 Tb1 C15 C19 -111.1(5)
C4 Tb1 C15 C19 -178.1(4)
C17 Tb1 C15 C19 -135.7(5)
C14 Tb1 C15 C19 111.3(5)
C18 Tb1 C15 C19 -165.4(4)
Tb2 Tb1 C15 C19 13.3(5)
C14 C15 C16 C17 8.3(9)
C19 C15 C16 C17 -174.6(5)
Tb1 C15 C16 C17 61.5(5)
C14 C15 C16 Tb1 -53.3(5)
C19 C15 C16 Tb1 123.8(4)
C1 Tb1 C16 C15 4.7(4)
C5 Tb1 C16 C15 -161.6(3)
C31 Tb1 C16 C15 -88.7(3)
C3 Tb1 C16 C15 104.3(3)
C2 Tb1 C16 C15 56.6(4)
C4 Tb1 C16 C15 151.6(3)
C17 Tb1 C16 C15 137.3(4)
C14 Tb1 C16 C15 23.3(3)
C18 Tb1 C16 C15 111.2(3)
Tb2 Tb1 C16 C15 -82.0(3)
C1 Tb1 C16 C17 -132.6(3)
C5 Tb1 C16 C17 61.1(4)
C31 Tb1 C16 C17 134.1(3)
C3 Tb1 C16 C17 -32.9(4)
C2 Tb1 C16 C17 -80.7(3)
C4 Tb1 C16 C17 14.3(4)
C14 Tb1 C16 C17 -114.0(3)
C18 Tb1 C16 C17 -26.0(3)
C15 Tb1 C16 C17 -137.3(4)
Tb2 Tb1 C16 C17 140.8(2)
C15 C16 C17 C18 -2.2(8)
Tb1 C16 C17 C18 60.5(4)
C15 C16 C17 C23 -178.9(5)
Tb1 C16 C17 C23 -116.2(4)
C15 C16 C17 Tb1 -62.7(5)
C1 Tb1 C17 C18 -34.2(5)
C5 Tb1 C17 C18 87.7(3)
C31 Tb1 C17 C18 176.7(3)
C3 Tb1 C17 C18 23.6(3)
C2 Tb1 C17 C18 -5.5(4)
C16 Tb1 C17 C18 -133.0(4)
C4 Tb1 C17 C18 57.0(3)
C14 Tb1 C17 C18 -81.2(3)
C15 Tb1 C17 C18 -108.8(3)
Tb2 Tb1 C17 C18 146.0(3)
C1 Tb1 C17 C16 98.7(4)
C5 Tb1 C17 C16 -139.3(3)
C31 Tb1 C17 C16 -50.3(3)
C3 Tb1 C17 C16 156.5(3)
C2 Tb1 C17 C16 127.4(3)
C4 Tb1 C17 C16 -170.0(3)
C14 Tb1 C17 C16 51.8(3)
C18 Tb1 C17 C16 133.0(4)
C15 Tb1 C17 C16 24.2(3)
Tb2 Tb1 C17 C16 -81.0(3)
C1 Tb1 C17 C23 -150.1(4)
C5 Tb1 C17 C23 -28.1(4)
C31 Tb1 C17 C23 60.9(4)
C3 Tb1 C17 C23 -92.3(4)
C2 Tb1 C17 C23 -121.4(4)
C16 Tb1 C17 C23 111.2(5)
C4 Tb1 C17 C23 -58.8(4)
C14 Tb1 C17 C23 163.0(4)
C18 Tb1 C17 C23 -115.8(5)
C15 Tb1 C17 C23 135.3(4)
Tb2 Tb1 C17 C23 30.2(5)
C16 C17 C18 Tb1 -58.3(4)
C23 C17 C18 Tb1 118.3(4)
C1 Tb1 C18 C17 161.9(3)
C5 Tb1 C18 C17 -107.5(3)
C31 Tb1 C18 C17 -4.8(4)
C3 Tb1 C18 C17 -157.5(3)
C2 Tb1 C18 C17 175.6(3)
C16 Tb1 C18 C17 27.3(3)
C4 Tb1 C18 C17 -127.1(3)
C14 Tb1 C18 C17 87.7(3)
C15 Tb1 C18 C17 57.3(3)
Tb2 Tb1 C18 C17 -118.8(4)
C14 C15 C19 C21 172.7(5)
C16 C15 C19 C21 -4.6(7)
Tb1 C15 C19 C21 82.0(5)
C14 C15 C19 C20 51.0(6)
C16 C15 C19 C20 -126.4(5)
Tb1 C15 C19 C20 -39.8(6)
C14 C15 C19 C22 -67.7(6)
C16 C15 C19 C22 114.9(5)
Tb1 C15 C19 C22 -158.5(3)
C18 C17 C23 C24' -38(2)
C16 C17 C23 C24' 139(2)
Tb1 C17 C23 C24' 54(2)
C18 C17 C23 C26 117.8(5)
C16 C17 C23 C26 -65.3(6)
Tb1 C17 C23 C26 -150.2(4)
C18 C17 C23 C26' -169.5(18)
C16 C17 C23 C26' 7.4(19)
Tb1 C17 C23 C26' -77.5(18)
C18 C17 C23 C24 -122.1(5)
C16 C17 C23 C24 54.8(6)
Tb1 C17 C23 C24 -30.1(5)
C18 C17 C23 C25 -2.2(7)
C16 C17 C23 C25 174.7(5)
Tb1 C17 C23 C25 89.8(5)
C18 C17 C23 C25' 77.2(16)
C16 C17 C23 C25' -105.9(16)
Tb1 C17 C23 C25' 169.2(16)
C31 Tb2 C27 C28 -85.2(3)
O2 Tb2 C27 C28 96.4(3)
O1 Tb2 C27 C28 22.5(4)
C5 Tb2 C27 C28 -143.8(3)
C1 Tb2 C27 C28 -179.4(3)
C29 Tb2 C27 C28 -23.3(3)
C30 Tb2 C27 C28 -54.4(3)
Tb1 Tb2 C27 C28 -134.2(3)
Tb2 C27 C28 C29 46.1(5)
Tb2 C27 C28 C32 -129.1(4)
C31 Tb2 C28 C27 88.2(3)
O2 Tb2 C28 C27 -88.0(3)
O1 Tb2 C28 C27 -164.0(3)
C5 Tb2 C28 C27 76.0(5)
C1 Tb2 C28 C27 0.6(3)
C29 Tb2 C28 C27 140.3(5)
C30 Tb2 C28 C27 113.3(3)
Tb1 Tb2 C28 C27 50.1(3)
C31 Tb2 C28 C29 -52.0(3)
O2 Tb2 C28 C29 131.8(3)
O1 Tb2 C28 C29 55.8(3)
C5 Tb2 C28 C29 -64.2(5)
C1 Tb2 C28 C29 -139.6(3)
C27 Tb2 C28 C29 -140.3(5)
C30 Tb2 C28 C29 -27.0(3)
Tb1 Tb2 C28 C29 -90.2(3)
C31 Tb2 C28 C32 -158.1(4)
O2 Tb2 C28 C32 25.7(4)
O1 Tb2 C28 C32 -50.3(4)
C5 Tb2 C28 C32 -170.3(4)
C1 Tb2 C28 C32 114.3(4)
C29 Tb2 C28 C32 -106.1(5)
C27 Tb2 C28 C32 113.7(5)
C30 Tb2 C28 C32 -133.1(5)
Tb1 Tb2 C28 C32 163.8(4)
C27 C28 C29 C30 19.9(8)
C32 C28 C29 C30 -164.8(5)
Tb2 C28 C29 C30 66.9(5)
C27 C28 C29 Tb2 -47.0(5)
C32 C28 C29 Tb2 128.4(4)
C31 Tb2 C29 C28 117.5(3)
O2 Tb2 C29 C28 -57.0(3)
O1 Tb2 C29 C28 -128.6(3)
C5 Tb2 C29 C28 149.8(3)
C1 Tb2 C29 C28 50.4(3)
C27 Tb2 C29 C28 22.1(3)
C30 Tb2 C29 C28 133.7(4)
Tb1 Tb2 C29 C28 101.0(3)
C31 Tb2 C29 C30 -16.2(3)
O2 Tb2 C29 C30 169.3(2)
O1 Tb2 C29 C30 97.7(3)
C5 Tb2 C29 C30 16.1(4)
C1 Tb2 C29 C30 -83.3(3)
C27 Tb2 C29 C30 -111.6(3)
C28 Tb2 C29 C30 -133.7(4)
Tb1 Tb2 C29 C30 -32.7(3)
C28 C29 C30 C31 -36.3(8)
Tb2 C29 C30 C31 30.9(5)
C28 C29 C30 C36 145.0(5)
Tb2 C29 C30 C36 -147.7(4)
C28 C29 C30 Tb2 -67.3(5)
O2 Tb2 C30 C31 -170.3(3)
O1 Tb2 C30 C31 125.1(3)
C5 Tb2 C30 C31 40.5(3)
C1 Tb2 C30 C31 -36.1(4)
C29 Tb2 C30 C31 -151.4(5)
C27 Tb2 C30 C31 -96.7(3)
C28 Tb2 C30 C31 -125.0(3)
Tb1 Tb2 C30 C31 -2.8(3)
C31 Tb2 C30 C29 151.4(5)
O2 Tb2 C30 C29 -18.9(4)
O1 Tb2 C30 C29 -83.6(3)
C5 Tb2 C30 C29 -168.2(3)
C1 Tb2 C30 C29 115.2(3)
C27 Tb2 C30 C29 54.7(3)
C28 Tb2 C30 C29 26.3(3)
Tb1 Tb2 C30 C29 148.5(3)
C31 Tb2 C30 C36 -108.8(8)
O2 Tb2 C30 C36 80.9(7)
O1 Tb2 C30 C36 16.2(7)
C5 Tb2 C30 C36 -68.3(7)
C1 Tb2 C30 C36 -145.0(6)
C29 Tb2 C30 C36 99.8(7)
C27 Tb2 C30 C36 154.5(7)
C28 Tb2 C30 C36 126.2(7)
Tb1 Tb2 C30 C36 -111.6(7)
C29 C30 C31 Tb2 -32.7(5)
C36 C30 C31 Tb2 145.8(4)
C29 C30 C31 Tb1 -15(2)
C36 C30 C31 Tb1 163.7(16)
Tb2 C30 C31 Tb1 17.9(18)
O1 Tb2 C31 C30 -60.8(3)
C5 Tb2 C31 C30 -139.9(3)
C1 Tb2 C31 C30 147.9(3)
C29 Tb2 C31 C30 17.0(3)
C27 Tb2 C31 C30 75.3(3)
C28 Tb2 C31 C30 45.1(3)
Tb1 Tb2 C31 C30 176.4(4)
O1 Tb2 C31 Tb1 122.84(12)
C5 Tb2 C31 Tb1 43.73(13)
C1 Tb2 C31 Tb1 -28.48(15)
C29 Tb2 C31 Tb1 -159.4(2)
C27 Tb2 C31 Tb1 -101.11(15)
C30 Tb2 C31 Tb1 -176.4(4)
C28 Tb2 C31 Tb1 -131.31(16)
C1 Tb1 C31 C30 12.1(19)
C5 Tb1 C31 C30 -63.1(19)
C3 Tb1 C31 C30 -36(2)
C2 Tb1 C31 C30 1(2)
C16 Tb1 C31 C30 155.9(19)
C4 Tb1 C31 C30 -61.9(19)
C14 Tb1 C31 C30 103.8(19)
C18 Tb1 C31 C30 -178.4(18)
C15 Tb1 C31 C30 125.8(19)
Tb2 Tb1 C31 C30 -18.1(18)
C1 Tb1 C31 Tb2 30.21(15)
C5 Tb1 C31 Tb2 -45.02(13)
C3 Tb1 C31 Tb2 -18.2(3)
C2 Tb1 C31 Tb2 19.2(2)
C16 Tb1 C31 Tb2 173.98(15)
C4 Tb1 C31 Tb2 -43.85(17)
C17 Tb1 C31 Tb2 -162.89(12)
C14 Tb1 C31 Tb2 121.84(15)
C18 Tb1 C31 Tb2 -160.37(19)
C15 Tb1 C31 Tb2 143.91(14)
C27 C28 C32 C33 0.9(7)
C29 C28 C32 C33 -174.7(5)
Tb2 C28 C32 C33 -90.4(5)
C27 C28 C32 C35 -117.5(5)
C29 C28 C32 C35 66.9(6)
Tb2 C28 C32 C35 151.1(4)
C27 C28 C32 C34 121.3(5)
C29 C28 C32 C34 -54.3(6)
Tb2 C28 C32 C34 29.9(6)
C31 C30 C36 C39 -3.8(7)
C29 C30 C36 C39 174.9(4)
Tb2 C30 C36 C39 87.4(7)
C31 C30 C36 C37 -124.7(5)
C29 C30 C36 C37 53.9(6)
Tb2 C30 C36 C37 -33.5(9)
C31 C30 C36 C38 115.6(5)
C29 C30 C36 C38 -65.8(5)
Tb2 C30 C36 C38 -153.2(6)
C31 Tb2 O1 C43 126.0(4)
O2 Tb2 O1 C43 -51.9(4)
C5 Tb2 O1 C43 -157.8(4)
C1 Tb2 O1 C43 -110.5(4)
C29 Tb2 O1 C43 68.1(4)
C27 Tb2 O1 C43 31.2(5)
C30 Tb2 O1 C43 99.8(4)
C28 Tb2 O1 C43 42.7(4)
Tb1 Tb2 O1 C43 -178.9(3)
C31 Tb2 O1 C40 -29.7(4)
O2 Tb2 O1 C40 152.4(3)
C5 Tb2 O1 C40 46.5(3)
C1 Tb2 O1 C40 93.8(4)
C29 Tb2 O1 C40 -87.6(3)
C27 Tb2 O1 C40 -124.5(3)
C30 Tb2 O1 C40 -55.9(3)
C28 Tb2 O1 C40 -113.0(3)
Tb1 Tb2 O1 C40 25.4(4)
C43 O1 C40 C41 -9.1(5)
Tb2 O1 C40 C41 151.3(3)
O1 C40 C41 C42 -16.4(6)
C40 C41 C42 C43 34.3(5)
C40 O1 C43 C42 31.5(5)
Tb2 O1 C43 C42 -126.4(4)
C41 C42 C43 O1 -40.8(5)
O1 Tb2 O2 C47' 160(3)
C5 Tb2 O2 C47' -121(3)
C1 Tb2 O2 C47' -49(3)
C29 Tb2 O2 C47' 79(3)
C27 Tb2 O2 C47' 23(3)
C30 Tb2 O2 C47' 90(3)
C28 Tb2 O2 C47' 53(3)
Tb1 Tb2 O2 C47' -74(3)
O1 Tb2 O2 C44 -69.6(3)
C5 Tb2 O2 C44 9.7(4)
C1 Tb2 O2 C44 80.9(3)
C29 Tb2 O2 C44 -150.7(3)
C27 Tb2 O2 C44 153.4(3)
C30 Tb2 O2 C44 -139.5(4)
C28 Tb2 O2 C44 -176.9(3)
Tb1 Tb2 O2 C44 56.5(4)
O1 Tb2 O2 C47 159.2(10)
C5 Tb2 O2 C47 -121.5(10)
C1 Tb2 O2 C47 -50.3(10)
C29 Tb2 O2 C47 78.1(10)
C27 Tb2 O2 C47 22.2(10)
C30 Tb2 O2 C47 89.3(10)
C28 Tb2 O2 C47 51.9(10)
Tb1 Tb2 O2 C47 -74.7(10)
C47' O2 C44 C45' -5(5)
C47 O2 C44 C45' -1(2)
Tb2 O2 C44 C45' -139.4(19)
C47' O2 C44 C45 7(5)
C47 O2 C44 C45 10.6(15)
Tb2 O2 C44 C45 -127.4(8)
O2 C44 C45 C46 9.2(11)
C45' C44 C45 C46 104(6)
C44 C45 C46 C47 -24.2(15)
C44 O2 C47 C46 -25.8(19)
Tb2 O2 C47 C46 106.4(12)
C45 C46 C47 O2 30.7(19)
O2 C44 C45' C46' 5(3)
C45 C44 C45' C46' -84(6)
C44 C45' C46' C47' -4(6)
C44 O2 C47' C46' 3(8)
Tb2 O2 C47' C46' 133(5)
C45' C46' C47' O2 1(8)
